data_7010576
loop_
_publ_author_name
'Arca, Massimiliano'
'Blake, Alexander J.'
'Casab\`o, Jaume'
'Demartin, Francesco'
'Devillanova, Francesco A.'
'Garau, Alessandra'
'Isaia, Francesco'
'Lippolis, Vito'
'Kivekas, Raikko'
'Muns, Vicent'
'Schr\"oder, Martin'
'Verani, Gaetano'

_publ_section_title
;
 Conformationally locked pentadentate macrocycles containing the
 1,10-phenanthroline unit. Synthesis and crystal structure of
 5-oxa-2,8-dithia[9](2,9)-1,10-phenanthrolinophane (L) and its
 coordination properties to NiII, PdII, PtII, RhIII and
 RuII&#x200A;&#x2020;
;
_journal_issue 8
_journal_name_full 'Journal of the Chemical Society, Dalton Transactions'
_journal_page_first 1180
_journal_paper_doi 10.1039/b100493j
_journal_year 2001
_chemical_formula_moiety 'C18 H18 N2 O Pd S2 2+, 2(B F4 -)'
_chemical_formula_sum 'C18 H18 B2 F8 N2 O Pd S2'
_chemical_formula_weight 622.48
_space_group_IT_number 2
_symmetry_cell_setting triclinic
_symmetry_space_group_name_Hall '-P 1'
_symmetry_space_group_name_H-M 'P -1'
_atom_sites_solution_hydrogens geom
_atom_sites_solution_primary direct
_atom_sites_solution_secondary difmap
_audit_creation_method SHELXL-97
_cell_angle_alpha 96.68(2)
_cell_angle_beta 98.27(2)
_cell_angle_gamma 112.04(2)
_cell_formula_units_Z 2
_cell_length_a 9.220(2)
_cell_length_b 11.025(2)
_cell_length_c 11.695(2)
_cell_measurement_reflns_used 25
_cell_measurement_temperature 293(2)
_cell_measurement_theta_max 18.5
_cell_measurement_theta_min 12.0
_cell_volume 1071.5(4)
_computing_cell_refinement STADI-4
_computing_data_collection 'Stoe STADI-4 (Stoe, 1997a)'
_computing_data_reduction 'Stoe X-RED (Stoe, 1997b)'
_computing_molecular_graphics 'SHELXTL version 5.03 (Siemens, 1994)'
_computing_publication_material 'SHELXL-97; PLATON (Spek, 2001)'
_computing_structure_refinement 'SHELXL-97 (Sheldrick, 1997)'
_computing_structure_solution 'SHELXS-97 (Sheldrick, 1990)'
_diffrn_ambient_temperature 293(2)
_diffrn_measured_fraction_theta_full 0.998
_diffrn_measured_fraction_theta_max 0.998
_diffrn_measurement_device_type 'Nonius CAD4 four-circle'
_diffrn_measurement_method omega
_diffrn_radiation_monochromator graphite
_diffrn_radiation_source 'fine-focus sealed tube'
_diffrn_radiation_type MoK\a
_diffrn_radiation_wavelength 0.71073
_diffrn_reflns_av_R_equivalents 0
_diffrn_reflns_av_sigmaI/netI 0.024
_diffrn_reflns_limit_h_max 10
_diffrn_reflns_limit_h_min 0
_diffrn_reflns_limit_k_max 12
_diffrn_reflns_limit_k_min -13
_diffrn_reflns_limit_l_max 13
_diffrn_reflns_limit_l_min -13
_diffrn_reflns_number 3745
_diffrn_reflns_theta_full 24.97
_diffrn_reflns_theta_max 24.97
_diffrn_reflns_theta_min 3.12
_diffrn_standards_decay_% 0
_diffrn_standards_interval_time 120
_diffrn_standards_number 3
_exptl_absorpt_coefficient_mu 1.146
_exptl_absorpt_correction_T_max 1.00
_exptl_absorpt_correction_T_min 0.89
_exptl_absorpt_correction_type psi-scan
_exptl_absorpt_process_details 'North, Phillips & Mathews, 1968)'
_exptl_crystal_colour Yellow
_exptl_crystal_density_diffrn 1.929
_exptl_crystal_density_method 'not measured'
_exptl_crystal_description Block
_exptl_crystal_F_000 616
_exptl_crystal_size_max 0.15
_exptl_crystal_size_mid 0.12
_exptl_crystal_size_min 0.11
_refine_diff_density_max 0.98
_refine_diff_density_min -0.88
_refine_diff_density_rms 0.10
_refine_ls_extinction_method none
_refine_ls_goodness_of_fit_ref 1.033
_refine_ls_hydrogen_treatment mixed
_refine_ls_matrix_type full
_refine_ls_number_parameters 307
_refine_ls_number_reflns 3745
_refine_ls_number_restraints 0
_refine_ls_restrained_S_all 1.033
_refine_ls_R_factor_all 0.0530
_refine_ls_R_factor_gt 0.0457
_refine_ls_shift/su_max 0.011
_refine_ls_shift/su_mean 0.001
_refine_ls_structure_factor_coef Fsqd
_refine_ls_weighting_details 'calc w=1/[\s^2^(Fo^2^)+(0.0676P)^2^+2.601P] where P=(Fo^2^+2Fc^2^)/3'
_refine_ls_weighting_scheme calc
_refine_ls_wR_factor_gt 0.1165
_refine_ls_wR_factor_ref 0.1219
_reflns_number_gt 3305
_reflns_number_total 3745
_reflns_threshold_expression >2sigma(I)
_cod_data_source_file b100493j.txt
_cod_data_source_block Pd(L)(BF4)2
_cod_depositor_comments
;
The following automatic conversions were performed:
'_atom_site_symetry_multiplicity' tag replaced with
'_atom_site_symmetry_multiplicity'.

Automatic conversion script
Id: cif_correct_tags 1440 2010-10-19 06:21:57Z saulius 
;
_cod_original_cell_volume 1071.4(4)
_cod_original_sg_symbol_H-M P-1
_cod_database_code 7010576

loop_
_symmetry_equiv_pos_as_xyz
'x, y, z'
'-x, -y, -z'

loop_
_atom_site_label
_atom_site_type_symbol
_atom_site_fract_x
_atom_site_fract_y
_atom_site_fract_z
_atom_site_U_iso_or_equiv
_atom_site_adp_type
_atom_site_occupancy
_atom_site_symmetry_multiplicity
_atom_site_calc_flag
_atom_site_refinement_flags
_atom_site_disorder_assembly
_atom_site_disorder_group
Pd1 Pd 0.13385(4) 0.08074(4) 0.27734(3) 0.03871(15) Uani 1 1 d . . .
S1 S 0.30505(17) 0.00815(15) 0.38269(14) 0.0560(4) Uani 1 1 d . . .
S2 S 0.2426(2) 0.30978(14) 0.29865(13) 0.0550(4) Uani 1 1 d . . .
O1 O 0.1665(4) 0.1874(4) 0.5260(3) 0.0518(9) Uani 1 1 d . . .
F1A F 0.4421(6) 0.7917(4) 0.1990(4) 0.1079(15) Uani 1.10 1 d P . .
F1B F 0.3252(6) 0.6292(4) 0.2966(3) 0.1006(14) Uani 1.10 1 d P . .
F1D F 0.2449(6) 0.5994(4) 0.1023(4) 0.1187(18) Uani 1.10 1 d P . .
F1C F 0.4783(7) 0.6009(5) 0.1792(6) 0.1281(19) Uani 1.10 1 d P . .
F2B F 0.2757(9) 0.6486(7) 0.7481(6) 0.159(3) Uani 1.10 1 d P . .
F2A F 0.1513(9) 0.6238(13) 0.5874(9) 0.262(6) Uani 1.10 1 d P . .
F2C F 0.3984(7) 0.7165(6) 0.6004(6) 0.151(2) Uani 1.10 1 d P . .
F2D F 0.2655(17) 0.8155(8) 0.6825(10) 0.313(8) Uani 1.10 1 d P . .
N1 N 0.0064(5) -0.1131(4) 0.2235(4) 0.0428(9) Uani 1 1 d . . .
N2 N -0.0332(5) 0.0918(5) 0.1569(4) 0.0482(10) Uani 1 1 d . . .
C1 C 0.1664(8) -0.1658(6) 0.3725(6) 0.0595(15) Uani 1 1 d . . .
H1A H 0.2246 -0.2229 0.3680 0.071 Uiso 1 1 calc R . .
H1B H 0.1218 -0.1742 0.4428 0.071 Uiso 1 1 calc R . .
C2 C 0.0348(7) -0.2099(5) 0.2678(5) 0.0499(13) Uani 1 1 d . . .
C3 C -0.0625(9) -0.3421(6) 0.2178(7) 0.0671(17) Uani 1 1 d . . .
H3 H -0.0430 -0.4103 0.2477 0.080 Uiso 1 1 calc R . .
C4 C -0.1866(9) -0.3723(6) 0.1249(7) 0.073(2) Uani 1 1 d . . .
H4 H -0.2506 -0.4609 0.0922 0.087 Uiso 1 1 calc R . .
C5 C -0.2181(7) -0.2710(7) 0.0785(5) 0.0619(17) Uani 1 1 d . . .
C6 C -0.1172(6) -0.1407(6) 0.1315(5) 0.0485(12) Uani 1 1 d . . .
C10 C -0.3446(8) -0.2869(9) -0.0171(6) 0.082(2) Uani 1 1 d . . .
H7 H -0.4136 -0.3722 -0.0561 0.098 Uiso 1 1 calc R . .
C9 C -0.3652(8) -0.1828(10) -0.0509(6) 0.081(2) Uani 1 1 d . . .
H8 H -0.4486 -0.1980 -0.1132 0.097 Uiso 1 1 calc R . .
C8 C -0.2632(7) -0.0459(8) 0.0049(5) 0.0663(18) Uani 1 1 d . . .
C7 C -0.1387(7) -0.0298(6) 0.0965(5) 0.0515(13) Uani 1 1 d . . .
C11 C -0.2726(9) 0.0711(10) -0.0228(6) 0.082(2) Uani 1 1 d . . .
H11 H -0.3534 0.0657 -0.0833 0.099 Uiso 1 1 calc R . .
C12 C -0.1650(10) 0.1936(9) 0.0375(6) 0.076(2) Uani 1 1 d . . .
H12 H -0.1725 0.2704 0.0171 0.091 Uiso 1 1 calc R . .
C13 C -0.0430(8) 0.2034(7) 0.1302(5) 0.0591(15) Uani 1 1 d . . .
C14 C 0.0786(9) 0.3299(7) 0.2035(6) 0.0710(19) Uani 1 1 d . . .
H14A H 0.0261 0.3701 0.2524 0.085 Uiso 1 1 calc R . .
H14B H 0.1237 0.3907 0.1520 0.085 Uiso 1 1 calc R . .
C15 C 0.2155(11) 0.3772(7) 0.4421(6) 0.083(2) Uani 1 1 d . . .
H15A H 0.2740 0.4731 0.4594 0.100 Uiso 1 1 calc R . .
H15B H 0.1032 0.3583 0.4384 0.100 Uiso 1 1 calc R . .
C16 C 0.2714(10) 0.3198(7) 0.5351(6) 0.079(2) Uani 1 1 d . . .
H16A H 0.3771 0.3239 0.5299 0.094 Uiso 1 1 calc R . .
H16B H 0.2788 0.3705 0.6109 0.094 Uiso 1 1 calc R . .
C17 C 0.2348(8) 0.1063(9) 0.5853(5) 0.078(2) Uani 1 1 d . . .
H17A H 0.1485 0.0225 0.5865 0.093 Uiso 1 1 calc R . .
H17B H 0.2813 0.1512 0.6663 0.093 Uiso 1 1 calc R . .
C18 C 0.3582(8) 0.0763(8) 0.5344(6) 0.0687(17) Uani 1 1 d . . .
H18A H 0.3854 0.0145 0.5766 0.082 Uiso 1 1 calc R . .
H18B H 0.4535 0.1580 0.5479 0.082 Uiso 1 1 calc R . .
B1 B 0.3735(8) 0.6573(7) 0.1939(6) 0.0519(15) Uani 1 1 d . . .
B2 B 0.2845(9) 0.7105(9) 0.6590(7) 0.0631(18) Uani 1 1 d . . .

loop_
_atom_site_aniso_label
_atom_site_aniso_U_11
_atom_site_aniso_U_22
_atom_site_aniso_U_33
_atom_site_aniso_U_23
_atom_site_aniso_U_13
_atom_site_aniso_U_12
Pd1 0.0417(2) 0.0381(2) 0.0393(2) 0.00794(15) 0.01122(15) 0.01786(16)
S1 0.0457(7) 0.0570(8) 0.0718(10) 0.0109(7) 0.0072(7) 0.0297(7)
S2 0.0719(9) 0.0407(7) 0.0512(8) 0.0112(6) 0.0208(7) 0.0173(7)
O1 0.044(2) 0.064(2) 0.047(2) 0.0090(18) 0.0107(16) 0.0208(18)
F1A 0.145(4) 0.061(2) 0.089(3) 0.014(2) -0.011(3) 0.022(2)
F1B 0.157(4) 0.101(3) 0.071(2) 0.031(2) 0.049(3) 0.068(3)
F1D 0.137(4) 0.084(3) 0.092(3) 0.023(2) -0.032(3) 0.014(3)
F1C 0.130(4) 0.121(4) 0.176(5) 0.048(4) 0.082(4) 0.072(3)
F2B 0.197(6) 0.162(6) 0.159(5) 0.099(5) 0.076(5) 0.084(5)
F2A 0.112(5) 0.370(15) 0.241(10) -0.056(10) -0.032(6) 0.084(7)
F2C 0.122(4) 0.149(5) 0.175(6) 0.022(4) 0.090(4) 0.028(4)
F2D 0.62(2) 0.149(6) 0.376(13) 0.164(8) 0.406(16) 0.233(10)
N1 0.045(2) 0.042(2) 0.041(2) 0.0050(18) 0.0150(18) 0.0156(19)
N2 0.055(3) 0.059(3) 0.043(2) 0.018(2) 0.019(2) 0.030(2)
C1 0.071(4) 0.054(3) 0.067(4) 0.019(3) 0.018(3) 0.036(3)
C2 0.058(3) 0.041(3) 0.060(3) 0.010(2) 0.026(3) 0.024(2)
C3 0.080(5) 0.042(3) 0.084(5) 0.007(3) 0.036(4) 0.024(3)
C4 0.073(4) 0.045(3) 0.088(5) -0.006(3) 0.041(4) 0.007(3)
C5 0.050(3) 0.069(4) 0.045(3) -0.011(3) 0.017(3) 0.004(3)
C6 0.044(3) 0.058(3) 0.041(3) 0.002(2) 0.016(2) 0.017(2)
C10 0.057(4) 0.097(6) 0.059(4) -0.013(4) 0.015(3) 0.002(4)
C9 0.043(3) 0.132(7) 0.042(3) -0.004(4) 0.003(3) 0.015(4)
C8 0.055(4) 0.116(6) 0.038(3) 0.019(3) 0.015(3) 0.043(4)
C7 0.046(3) 0.068(4) 0.037(3) 0.007(3) 0.012(2) 0.019(3)
C11 0.067(4) 0.154(8) 0.046(4) 0.032(5) 0.016(3) 0.060(5)
C12 0.093(5) 0.122(7) 0.060(4) 0.052(4) 0.038(4) 0.076(5)
C13 0.077(4) 0.072(4) 0.054(3) 0.031(3) 0.032(3) 0.045(3)
C14 0.097(5) 0.059(4) 0.084(5) 0.038(4) 0.039(4) 0.046(4)
C15 0.133(7) 0.062(4) 0.061(4) 0.000(3) 0.016(4) 0.051(5)
C16 0.087(5) 0.071(4) 0.054(4) -0.006(3) 0.007(3) 0.014(4)
C17 0.058(4) 0.150(7) 0.044(3) 0.039(4) 0.016(3) 0.053(4)
C18 0.063(4) 0.088(5) 0.061(4) 0.017(3) 0.004(3) 0.038(4)
B1 0.061(4) 0.049(4) 0.045(3) 0.005(3) 0.006(3) 0.023(3)
B2 0.055(4) 0.077(5) 0.060(4) 0.024(4) 0.012(3) 0.027(4)

loop_
_atom_type_symbol
_atom_type_description
_atom_type_scat_dispersion_real
_atom_type_scat_dispersion_imag
_atom_type_scat_source
Pd Pd -0.9988 1.0072 'International Tables Vol C Tables 4.2.6.8 and 6.1.1.4'
S S 0.1246 0.1234 'International Tables Vol C Tables 4.2.6.8 and 6.1.1.4'
F F 0.0171 0.0103 'International Tables Vol C Tables 4.2.6.8 and 6.1.1.4'
O O 0.0106 0.0060 'International Tables Vol C Tables 4.2.6.8 and 6.1.1.4'
N N 0.0061 0.0033 'International Tables Vol C Tables 4.2.6.8 and 6.1.1.4'
C C 0.0033 0.0016 'International Tables Vol C Tables 4.2.6.8 and 6.1.1.4'
B B 0.0013 0.0007 'International Tables Vol C Tables 4.2.6.8 and 6.1.1.4'
H H 0.0000 0.0000 'International Tables Vol C Tables 4.2.6.8 and 6.1.1.4'

loop_
_geom_angle_atom_site_label_1
_geom_angle_atom_site_label_2
_geom_angle_atom_site_label_3
_geom_angle
_geom_angle_site_symmetry_1
_geom_angle_site_symmetry_3
_geom_angle_publ_flag
N2 Pd1 N1 82.16(19) . . ?
N2 Pd1 S1 163.19(14) . . ?
N1 Pd1 S1 82.53(13) . . ?
N2 Pd1 S2 83.80(14) . . ?
N1 Pd1 S2 165.65(13) . . ?
S1 Pd1 S2 111.01(6) . . ?
N2 Pd1 O1 119.84(15) . . ?
N1 Pd1 O1 116.63(14) . . ?
S1 Pd1 O1 73.63(9) . . ?
S2 Pd1 O1 73.27(9) . . ?
C18 S1 C1 104.7(3) . . ?
C18 S1 Pd1 113.7(2) . . ?
C1 S1 Pd1 98.7(2) . . ?
C14 S2 C15 98.6(3) . . ?
C14 S2 Pd1 98.8(2) . . ?
C15 S2 Pd1 107.1(3) . . ?
C16 O1 C17 114.8(5) . . ?
C16 O1 Pd1 101.4(3) . . ?
C17 O1 Pd1 102.1(3) . . ?
C2 N1 C6 121.5(5) . . ?
C2 N1 Pd1 125.9(4) . . ?
C6 N1 Pd1 112.7(4) . . ?
C13 N2 C7 121.1(5) . . ?
C13 N2 Pd1 126.2(4) . . ?
C7 N2 Pd1 112.7(4) . . ?
C2 C1 S1 111.4(4) . . ?
N1 C2 C3 119.2(6) . . ?
N1 C2 C1 115.7(5) . . ?
C3 C2 C1 125.0(6) . . ?
C4 C3 C2 120.5(6) . . ?
C3 C4 C5 120.7(6) . . ?
C6 C5 C4 116.6(6) . . ?
C6 C5 C10 116.3(7) . . ?
C4 C5 C10 127.1(7) . . ?
N1 C6 C5 121.6(6) . . ?
N1 C6 C7 115.9(5) . . ?
C5 C6 C7 122.5(6) . . ?
C9 C10 C5 121.5(7) . . ?
C10 C9 C8 123.0(6) . . ?
C7 C8 C11 116.0(7) . . ?
C7 C8 C9 115.7(7) . . ?
C11 C8 C9 128.3(7) . . ?
N2 C7 C8 122.6(6) . . ?
N2 C7 C6 116.4(5) . . ?
C8 C7 C6 120.9(6) . . ?
C12 C11 C8 121.2(6) . . ?
C11 C12 C13 120.1(7) . . ?
N2 C13 C12 119.0(7) . . ?
N2 C13 C14 115.8(5) . . ?
C12 C13 C14 125.2(6) . . ?
C13 C14 S2 114.1(4) . . ?
C16 C15 S2 111.3(5) . . ?
O1 C16 C15 110.2(6) . . ?
O1 C17 C18 116.6(5) . . ?
C17 C18 S1 115.8(5) . . ?
F1C B1 F1A 111.3(6) . . ?
F1C B1 F1D 108.4(6) . . ?
F1A B1 F1D 110.4(5) . . ?
F1C B1 F1B 106.8(5) . . ?
F1A B1 F1B 110.6(5) . . ?
F1D B1 F1B 109.3(6) . . ?
F2D B2 F2B 111.3(8) . . ?
F2D B2 F2C 115.9(8) . . ?
F2B B2 F2C 117.7(7) . . ?
F2D B2 F2A 107.0(11) . . ?
F2B B2 F2A 98.0(9) . . ?
F2C B2 F2A 104.4(8) . . ?

loop_
_geom_bond_atom_site_label_1
_geom_bond_atom_site_label_2
_geom_bond_distance
_geom_bond_site_symmetry_2
_geom_bond_publ_flag
Pd1 N2 1.982(4) . ?
Pd1 N1 1.984(4) . ?
Pd1 S1 2.2951(14) . ?
Pd1 S2 2.3077(14) . ?
Pd1 O1 2.935(4) . ?
S1 C18 1.765(7) . ?
S1 C1 1.841(6) . ?
S2 C14 1.843(7) . ?
S2 C15 1.844(7) . ?
O1 C16 1.397(8) . ?
O1 C17 1.456(8) . ?
F1A B1 1.365(8) . ?
F1B B1 1.369(7) . ?
F1D B1 1.367(8) . ?
F1C B1 1.350(8) . ?
F2B B2 1.306(9) . ?
F2A B2 1.327(11) . ?
F2C B2 1.320(9) . ?
F2D B2 1.241(10) . ?
N1 C2 1.332(7) . ?
N1 C6 1.364(7) . ?
N2 C13 1.336(7) . ?
N2 C7 1.358(7) . ?
C1 C2 1.483(9) . ?
C2 C3 1.393(8) . ?
C3 C4 1.368(10) . ?
C4 C5 1.402(10) . ?
C5 C6 1.392(8) . ?
C5 C10 1.437(10) . ?
C6 C7 1.405(8) . ?
C10 C9 1.325(12) . ?
C9 C8 1.455(11) . ?
C8 C7 1.394(8) . ?
C8 C11 1.397(11) . ?
C11 C12 1.370(11) . ?
C12 C13 1.408(9) . ?
C13 C14 1.486(10) . ?
C15 C16 1.447(10) . ?
C17 C18 1.479(9) . ?

loop_
_geom_torsion_atom_site_label_1
_geom_torsion_atom_site_label_2
_geom_torsion_atom_site_label_3
_geom_torsion_atom_site_label_4
_geom_torsion
_geom_torsion_site_symmetry_1
_geom_torsion_site_symmetry_2
_geom_torsion_site_symmetry_3
_geom_torsion_site_symmetry_4
_geom_torsion_publ_flag
N2 Pd1 S1 C18 -151.6(5) . . . . ?
N1 Pd1 S1 C18 -127.1(3) . . . . ?
S2 Pd1 S1 C18 57.8(3) . . . . ?
O1 Pd1 S1 C18 -6.4(3) . . . . ?
N2 Pd1 S1 C1 -41.3(5) . . . . ?
N1 Pd1 S1 C1 -16.7(2) . . . . ?
S2 Pd1 S1 C1 168.2(2) . . . . ?
O1 Pd1 S1 C1 103.9(2) . . . . ?
N2 Pd1 S2 C14 7.4(3) . . . . ?
N1 Pd1 S2 C14 19.2(5) . . . . ?
S1 Pd1 S2 C14 179.2(2) . . . . ?
O1 Pd1 S2 C14 -116.3(2) . . . . ?
N2 Pd1 S2 C15 109.3(3) . . . . ?
N1 Pd1 S2 C15 121.1(6) . . . . ?
S1 Pd1 S2 C15 -79.0(3) . . . . ?
O1 Pd1 S2 C15 -14.5(3) . . . . ?
N2 Pd1 O1 C16 -88.4(4) . . . . ?
N1 Pd1 O1 C16 175.2(4) . . . . ?
S1 Pd1 O1 C16 102.6(4) . . . . ?
S2 Pd1 O1 C16 -16.0(4) . . . . ?
N2 Pd1 O1 C17 152.8(4) . . . . ?
N1 Pd1 O1 C17 56.4(4) . . . . ?
S1 Pd1 O1 C17 -16.2(3) . . . . ?
S2 Pd1 O1 C17 -134.8(4) . . . . ?
N2 Pd1 N1 C2 -177.1(4) . . . . ?
S1 Pd1 N1 C2 9.9(4) . . . . ?
S2 Pd1 N1 C2 171.0(4) . . . . ?
O1 Pd1 N1 C2 -57.6(4) . . . . ?
N2 Pd1 N1 C6 4.1(3) . . . . ?
S1 Pd1 N1 C6 -169.0(3) . . . . ?
S2 Pd1 N1 C6 -7.8(7) . . . . ?
O1 Pd1 N1 C6 123.6(3) . . . . ?
N1 Pd1 N2 C13 179.3(5) . . . . ?
S1 Pd1 N2 C13 -156.1(4) . . . . ?
S2 Pd1 N2 C13 -3.6(4) . . . . ?
O1 Pd1 N2 C13 63.1(5) . . . . ?
N1 Pd1 N2 C7 -3.6(3) . . . . ?
S1 Pd1 N2 C7 20.9(7) . . . . ?
S2 Pd1 N2 C7 173.4(4) . . . . ?
O1 Pd1 N2 C7 -119.9(3) . . . . ?
C18 S1 C1 C2 141.9(4) . . . . ?
Pd1 S1 C1 C2 24.5(4) . . . . ?
C6 N1 C2 C3 0.9(8) . . . . ?
Pd1 N1 C2 C3 -177.8(4) . . . . ?
C6 N1 C2 C1 -176.2(5) . . . . ?
Pd1 N1 C2 C1 5.1(7) . . . . ?
S1 C1 C2 N1 -21.4(6) . . . . ?
S1 C1 C2 C3 161.7(5) . . . . ?
N1 C2 C3 C4 -0.5(9) . . . . ?
C1 C2 C3 C4 176.4(6) . . . . ?
C2 C3 C4 C5 -0.1(9) . . . . ?
C3 C4 C5 C6 0.2(9) . . . . ?
C3 C4 C5 C10 -179.0(6) . . . . ?
C2 N1 C6 C5 -0.9(7) . . . . ?
Pd1 N1 C6 C5 178.0(4) . . . . ?
C2 N1 C6 C7 177.3(5) . . . . ?
Pd1 N1 C6 C7 -3.8(6) . . . . ?
C4 C5 C6 N1 0.3(8) . . . . ?
C10 C5 C6 N1 179.6(5) . . . . ?
C4 C5 C6 C7 -177.7(5) . . . . ?
C10 C5 C6 C7 1.5(8) . . . . ?
C6 C5 C10 C9 -1.3(9) . . . . ?
C4 C5 C10 C9 177.9(6) . . . . ?
C5 C10 C9 C8 0.0(11) . . . . ?
C10 C9 C8 C7 1.0(9) . . . . ?
C10 C9 C8 C11 179.8(7) . . . . ?
C13 N2 C7 C8 -0.7(8) . . . . ?
Pd1 N2 C7 C8 -177.9(4) . . . . ?
C13 N2 C7 C6 179.8(5) . . . . ?
Pd1 N2 C7 C6 2.6(6) . . . . ?
C11 C8 C7 N2 0.8(8) . . . . ?
C9 C8 C7 N2 179.8(5) . . . . ?
C11 C8 C7 C6 -179.7(5) . . . . ?
C9 C8 C7 C6 -0.7(8) . . . . ?
N1 C6 C7 N2 0.8(7) . . . . ?
C5 C6 C7 N2 179.0(5) . . . . ?
N1 C6 C7 C8 -178.7(5) . . . . ?
C5 C6 C7 C8 -0.6(8) . . . . ?
C7 C8 C11 C12 -0.1(9) . . . . ?
C9 C8 C11 C12 -178.9(6) . . . . ?
C8 C11 C12 C13 -0.7(10) . . . . ?
C7 N2 C13 C12 -0.2(8) . . . . ?
Pd1 N2 C13 C12 176.6(4) . . . . ?
C7 N2 C13 C14 179.5(5) . . . . ?
Pd1 N2 C13 C14 -3.7(7) . . . . ?
C11 C12 C13 N2 0.9(9) . . . . ?
C11 C12 C13 C14 -178.8(6) . . . . ?
N2 C13 C14 S2 11.0(7) . . . . ?
C12 C13 C14 S2 -169.3(5) . . . . ?
C15 S2 C14 C13 -120.6(5) . . . . ?
Pd1 S2 C14 C13 -11.6(5) . . . . ?
C14 S2 C15 C16 152.5(6) . . . . ?
Pd1 S2 C15 C16 50.4(7) . . . . ?
C17 O1 C16 C15 159.2(6) . . . . ?
Pd1 O1 C16 C15 50.0(6) . . . . ?
S2 C15 C16 O1 -72.2(8) . . . . ?
C16 O1 C17 C18 -68.7(8) . . . . ?
Pd1 O1 C17 C18 40.1(7) . . . . ?
O1 C17 C18 S1 -52.2(9) . . . . ?
C1 S1 C18 C17 -74.9(6) . . . . ?
Pd1 S1 C18 C17 31.7(7) . . . . ?
